data_2211421
loop_
_publ_author_name
'Risto, Maarit'
'Kantola, Sanna'
'Oilunkaniemi, Raija'
'Laitinen, Risto S.'

_publ_section_title
;
 <i>cis</i>-Dichlorobis(diphenyl selenide)platinum(II) tetrahydrofuran
 solvate
;
_journal_coeditor_code HB2189
_journal_issue 12
_journal_name_full 'Acta Crystallographica Section E'
_journal_page_first m3442
_journal_page_last m3444
_journal_paper_doi 10.1107/S160053680604846X
_journal_volume 62
_journal_year 2006
_chemical_formula_iupac '[Pt Cl2 (C12 H10 Se)2] , C4 H8 O'
_chemical_formula_moiety 'C24 H20 Cl2 Pt Se2 , C4 H8 O'
_chemical_formula_sum 'C28 H28 Cl2 O Pt Se2'
_chemical_formula_weight 804.41
_chemical_name_systematic
;
cis-Dichlorobis(diphenyl selenide)platinum(II)
tetrahydrofuran solvate
;
_space_group_IT_number 14
_symmetry_cell_setting monoclinic
_symmetry_space_group_name_Hall '-P 2yn'
_symmetry_space_group_name_H-M 'P 1 21/n 1'
_atom_sites_solution_hydrogens geom
_atom_sites_solution_primary direct
_atom_sites_solution_secondary difmap
_audit_creation_method SHELXL97
_cell_angle_alpha 90.00
_cell_angle_beta 102.96(3)
_cell_angle_gamma 90.00
_cell_formula_units_Z 4
_cell_length_a 10.461(2)
_cell_length_b 14.671(3)
_cell_length_c 18.059(4)
_cell_measurement_reflns_used 5232
_cell_measurement_temperature 120(2)
_cell_measurement_theta_max 26.00
_cell_measurement_theta_min 3.01
_cell_volume 2701.0(10)
_computing_cell_refinement 'DENZO-SMN (Otwinowski & Minor, 1997)'
_computing_data_collection 'KappaCCD Server Software (Bruker Nonius, 2002)'
_computing_data_reduction DENZO-SMN
_computing_molecular_graphics 'DIAMOND (Brandenburg & Berndt, 1999)'
_computing_publication_material 'WinGX (Farrugia, 1999)'
_computing_structure_refinement 'SHELXL97 (Sheldrick, 1997)'
_computing_structure_solution 'SHELXS97 (Sheldrick, 1997)'
_diffrn_ambient_temperature 120(2)
_diffrn_measured_fraction_theta_full 0.988
_diffrn_measured_fraction_theta_max 0.988
_diffrn_measurement_device_type 'Bruker Nonius KappaCCD area-detector'
_diffrn_measurement_method '\f scans, and \w scans with \k offsets'
_diffrn_radiation_monochromator graphite
_diffrn_radiation_source 'fine-focus sealed tube'
_diffrn_radiation_type MoK\a
_diffrn_radiation_wavelength 0.71073
_diffrn_reflns_av_R_equivalents 0.0566
_diffrn_reflns_av_sigmaI/netI 0.0436
_diffrn_reflns_limit_h_max 11
_diffrn_reflns_limit_h_min -12
_diffrn_reflns_limit_k_max 18
_diffrn_reflns_limit_k_min -17
_diffrn_reflns_limit_l_max 22
_diffrn_reflns_limit_l_min -21
_diffrn_reflns_number 17438
_diffrn_reflns_theta_full 26.00
_diffrn_reflns_theta_max 26.00
_diffrn_reflns_theta_min 3.01
_diffrn_standards_number 0
_exptl_absorpt_coefficient_mu 8.108
_exptl_absorpt_correction_T_max 0.297
_exptl_absorpt_correction_T_min 0.232
_exptl_absorpt_correction_type multi-scan
_exptl_absorpt_process_details '(XPREP in SHELXTL; Bruker, 2001)'
_exptl_crystal_colour yellow
_exptl_crystal_density_diffrn 1.978
_exptl_crystal_density_method 'not measured'
_exptl_crystal_description block
_exptl_crystal_F_000 1536
_exptl_crystal_size_max 0.20
_exptl_crystal_size_mid 0.20
_exptl_crystal_size_min 0.15
_refine_diff_density_max 1.162
_refine_diff_density_min -1.341
_refine_ls_extinction_coef 0.00214(19)
_refine_ls_extinction_expression Fc^*^=kFc[1+0.001xFc^2^\l^3^/sin(2\q)]^-1/4^
_refine_ls_extinction_method 'SHELXL97 (Sheldrick, 1997)'
_refine_ls_goodness_of_fit_ref 1.048
_refine_ls_hydrogen_treatment constr
_refine_ls_matrix_type full
_refine_ls_number_parameters 308
_refine_ls_number_reflns 5232
_refine_ls_number_restraints 0
_refine_ls_restrained_S_all 1.048
_refine_ls_R_factor_all 0.0356
_refine_ls_R_factor_gt 0.0319
_refine_ls_shift/su_max 0.001
_refine_ls_shift/su_mean 0.000
_refine_ls_structure_factor_coef Fsqd
_refine_ls_weighting_details 'calc w = 1/[\s^2^(Fo^2^)+(0.0532P)^2^+4.3298P] where P=(Fo^2^+2Fc^2^)/3'
_refine_ls_weighting_scheme calc
_refine_ls_wR_factor_gt 0.0855
_refine_ls_wR_factor_ref 0.0883
_reflns_number_gt 4817
_reflns_number_total 5232
_reflns_threshold_expression I>2\s(I)
_cod_data_source_file hb2189.cif
_cod_data_source_block I
_cod_depositor_comments
;
The following automatic conversions were performed:
'_symmetry_cell_setting' value 'Monoclinic' changed to 'monoclinic'
according to '/home/saulius/struct/CIF-dictionaries/cif_core.dic'
dictionary named 'cif_core.dic' version 2.4.1 from 2010-06-29.

Automatic conversion script
Id: cif_fix_enum 1527 2010-12-29 10:47:43Z saulius 

The following automatic conversions were performed:

'_symmetry_cell_setting' value 'Monoclinic' changed to 'monoclinic'
according to /home/saulius/struct/CIF-dictionaries/cif_core.dic
dictionary named 'cif_core.dic' version 2.4.1 from 2010-06-29.

Automatic conversion script
Id: cif_fix_values 1715 2011-07-08 13:25:40Z adriana 
;
_cod_original_sg_symbol_H-M 'P 21/n'
_cod_database_code 2211421
_cod_database_fobs_code 2211421

loop_
_symmetry_equiv_pos_as_xyz
'x, y, z'
'-x+1/2, y+1/2, -z+1/2'
'-x, -y, -z'
'x-1/2, -y-1/2, z-1/2'

loop_
_atom_site_type_symbol
_atom_site_label
_atom_site_fract_x
_atom_site_fract_y
_atom_site_fract_z
_atom_site_U_iso_or_equiv
_atom_site_adp_type
_atom_site_calc_flag
_atom_site_refinement_flags
_atom_site_occupancy
Pt Pt1 0.085510(15) 0.089176(11) 0.074415(9) 0.01455(10) Uani d . 1
Cl Cl1 0.24003(11) -0.02711(8) 0.09393(6) 0.0213(2) Uani d . 1
Cl Cl2 0.23393(11) 0.18372(8) 0.03507(7) 0.0230(2) Uani d . 1
Se Se1 -0.04627(4) -0.02101(3) 0.12051(2) 0.01648(12) Uani d . 1
Se Se2 -0.08694(4) 0.19990(3) 0.04775(2) 0.01643(12) Uani d . 1
C C111 0.0368(4) -0.0414(3) 0.2263(3) 0.0193(9) Uani d . 1
C C112 -0.0124(5) -0.1140(4) 0.2603(3) 0.0288(11) Uani d . 1
H H112 -0.0831 -0.1494 0.2324 0.035 Uiso calc R 1
C C113 0.0438(6) -0.1343(4) 0.3361(3) 0.0349(13) Uani d . 1
H H113 0.0108 -0.1837 0.3602 0.042 Uiso calc R 1
C C114 0.1464(6) -0.0835(4) 0.3761(3) 0.0340(13) Uani d . 1
H H114 0.1843 -0.0978 0.4277 0.041 Uiso calc R 1
C C115 0.1943(5) -0.0118(4) 0.3414(3) 0.0362(13) Uani d . 1
H H115 0.2661 0.0226 0.3693 0.043 Uiso calc R 1
C C116 0.1391(5) 0.0114(4) 0.2659(3) 0.0272(11) Uani d . 1
H H116 0.1710 0.0619 0.2425 0.033 Uiso calc R 1
C C121 -0.2027(4) 0.0373(3) 0.1377(3) 0.0189(9) Uani d . 1
C C122 -0.1997(5) 0.1003(3) 0.1950(3) 0.0196(10) Uani d . 1
H H122 -0.1188 0.1164 0.2281 0.024 Uiso calc R 1
C C123 -0.3160(5) 0.1397(4) 0.2038(3) 0.0273(11) Uani d . 1
H H123 -0.3148 0.1828 0.2432 0.033 Uiso calc R 1
C C124 -0.4335(5) 0.1165(4) 0.1554(3) 0.0276(11) Uani d . 1
H H124 -0.5131 0.1438 0.1611 0.033 Uiso calc R 1
C C125 -0.4339(5) 0.0527(4) 0.0983(3) 0.0261(11) Uani d . 1
H H125 -0.5147 0.0370 0.0649 0.031 Uiso calc R 1
C C126 -0.3200(5) 0.0119(3) 0.0891(3) 0.0233(10) Uani d . 1
H H126 -0.3215 -0.0325 0.0506 0.028 Uiso calc R 1
C C211 -0.0487(5) 0.2815(3) 0.1337(3) 0.0208(10) Uani d . 1
C C212 0.0771(5) 0.2892(3) 0.1782(3) 0.0239(10) Uani d . 1
H H212 0.1474 0.2552 0.1667 0.029 Uiso calc R 1
C C213 0.0979(5) 0.3477(3) 0.2400(3) 0.0282(11) Uani d . 1
H H213 0.1836 0.3536 0.2713 0.034 Uiso calc R 1
C C214 -0.0042(6) 0.3976(4) 0.2567(3) 0.0302(12) Uani d . 1
H H214 0.0112 0.4369 0.2996 0.036 Uiso calc R 1
C C215 -0.1287(6) 0.3902(4) 0.2107(3) 0.0317(12) Uani d . 1
H H215 -0.1985 0.4254 0.2216 0.038 Uiso calc R 1
C C216 -0.1522(5) 0.3318(3) 0.1489(3) 0.0245(10) Uani d . 1
H H216 -0.2377 0.3261 0.1175 0.029 Uiso calc R 1
C C221 -0.0486(4) 0.2809(3) -0.0295(3) 0.0195(9) Uani d . 1
C C222 0.0223(5) 0.3608(3) -0.0131(3) 0.0260(11) Uani d . 1
H H222 0.0542 0.3791 0.0382 0.031 Uiso calc R 1
C C223 0.0465(6) 0.4137(3) -0.0716(3) 0.0307(12) Uani d . 1
H H223 0.0974 0.4677 -0.0607 0.037 Uiso calc R 1
C C224 -0.0039(6) 0.3879(4) -0.1468(3) 0.0349(13) Uani d . 1
H H224 0.0124 0.4245 -0.1871 0.042 Uiso calc R 1
C C225 -0.0767(6) 0.3098(4) -0.1626(3) 0.0347(13) Uani d . 1
H H225 -0.1113 0.2930 -0.2140 0.042 Uiso calc R 1
C C226 -0.1007(5) 0.2549(3) -0.1042(3) 0.0260(11) Uani d . 1
H H226 -0.1514 0.2009 -0.1153 0.031 Uiso calc R 1
O O1 0.5777(5) 0.2920(3) 0.0098(2) 0.0469(11) Uani d . 1
C C1 0.5598(8) 0.3796(5) -0.0220(4) 0.0509(17) Uani d . 1
H H1A 0.6360 0.3970 -0.0429 0.076 Uiso calc R 1
H H1B 0.5504 0.4247 0.0172 0.076 Uiso calc R 1
C C2 0.4370(8) 0.3767(5) -0.0843(4) 0.0555(19) Uani d . 1
H H2A 0.4426 0.4197 -0.1257 0.083 Uiso calc R 1
H H2B 0.3586 0.3916 -0.0645 0.083 Uiso calc R 1
C C3 0.4329(11) 0.2788(5) -0.1115(4) 0.078(3) Uani d . 1
H H3A 0.3434 0.2533 -0.1182 0.117 Uiso calc R 1
H H3B 0.4605 0.2746 -0.1604 0.117 Uiso calc R 1
C C4 0.5282(6) 0.2287(4) -0.0494(3) 0.0409(14) Uani d . 1
H H4A 0.4831 0.1779 -0.0297 0.061 Uiso calc R 1
H H4B 0.6011 0.2031 -0.0696 0.061 Uiso calc R 1

loop_
_atom_site_aniso_label
_atom_site_aniso_U_11
_atom_site_aniso_U_22
_atom_site_aniso_U_33
_atom_site_aniso_U_12
_atom_site_aniso_U_13
_atom_site_aniso_U_23
Pt1 0.01272(13) 0.01682(13) 0.01411(13) 0.00030(6) 0.00298(8) -0.00059(6)
Cl1 0.0171(5) 0.0226(6) 0.0255(6) 0.0047(4) 0.0076(4) 0.0033(4)
Cl2 0.0189(6) 0.0223(5) 0.0295(6) -0.0017(4) 0.0088(5) 0.0023(5)
Se1 0.0147(2) 0.0183(2) 0.0165(2) -0.00097(16) 0.00352(17) -0.00119(17)
Se2 0.0142(2) 0.0173(2) 0.0173(2) 0.00045(16) 0.00237(17) -0.00074(17)
C111 0.019(2) 0.021(2) 0.019(2) 0.0071(18) 0.0052(17) 0.0015(18)
C112 0.033(3) 0.024(2) 0.029(3) 0.002(2) 0.007(2) 0.001(2)
C113 0.043(3) 0.032(3) 0.033(3) 0.011(2) 0.016(2) 0.011(2)
C114 0.030(3) 0.049(4) 0.022(3) 0.015(2) 0.004(2) 0.011(2)
C115 0.024(3) 0.059(4) 0.023(3) 0.003(3) 0.000(2) 0.002(3)
C116 0.023(3) 0.041(3) 0.019(2) -0.002(2) 0.0072(19) 0.002(2)
C121 0.016(2) 0.023(2) 0.019(2) -0.0009(17) 0.0064(17) 0.0061(19)
C122 0.017(2) 0.020(2) 0.023(2) -0.0011(17) 0.0066(19) -0.0027(18)
C123 0.025(3) 0.025(2) 0.034(3) 0.002(2) 0.011(2) 0.001(2)
C124 0.015(2) 0.033(3) 0.036(3) 0.006(2) 0.008(2) 0.013(2)
C125 0.015(2) 0.040(3) 0.022(2) -0.003(2) 0.0016(18) 0.005(2)
C126 0.022(2) 0.032(3) 0.015(2) -0.004(2) 0.0032(18) 0.000(2)
C211 0.025(3) 0.017(2) 0.021(2) 0.0022(18) 0.0057(19) -0.0034(18)
C212 0.023(3) 0.024(2) 0.025(2) 0.0015(19) 0.0054(19) -0.003(2)
C213 0.033(3) 0.027(3) 0.022(2) -0.004(2) 0.000(2) -0.006(2)
C214 0.046(3) 0.025(3) 0.021(2) -0.002(2) 0.010(2) -0.007(2)
C215 0.036(3) 0.025(3) 0.038(3) 0.002(2) 0.017(2) -0.001(2)
C216 0.021(2) 0.025(2) 0.028(2) -0.0020(19) 0.005(2) -0.001(2)
C221 0.019(2) 0.021(2) 0.019(2) 0.0053(18) 0.0040(18) -0.0021(18)
C222 0.023(3) 0.023(2) 0.031(3) -0.0029(19) 0.004(2) 0.000(2)
C223 0.035(3) 0.023(3) 0.037(3) 0.002(2) 0.014(3) 0.004(2)
C224 0.042(3) 0.030(3) 0.037(3) 0.009(2) 0.019(3) 0.010(2)
C225 0.056(4) 0.027(3) 0.024(3) 0.007(2) 0.016(2) 0.002(2)
C226 0.043(3) 0.013(2) 0.021(2) 0.005(2) 0.006(2) 0.000(2)
O1 0.060(3) 0.033(2) 0.041(2) 0.0038(19) -0.004(2) -0.0006(19)
C1 0.067(5) 0.039(3) 0.043(4) 0.005(3) 0.002(3) 0.005(3)
C2 0.073(5) 0.046(4) 0.043(4) 0.025(4) 0.004(3) -0.005(3)
C3 0.131(8) 0.044(4) 0.042(4) 0.018(5) -0.017(5) 0.005(3)
C4 0.040(3) 0.037(3) 0.041(3) 0.002(3) -0.001(3) -0.002(3)

loop_
_atom_type_symbol
_atom_type_description
_atom_type_scat_dispersion_real
_atom_type_scat_dispersion_imag
_atom_type_scat_source
C C 0.0033 0.0016 'International Tables Vol C Tables 4.2.6.8 and 6.1.1.4'
H H 0.0000 0.0000 'International Tables Vol C Tables 4.2.6.8 and 6.1.1.4'
O O 0.0106 0.0060 'International Tables Vol C Tables 4.2.6.8 and 6.1.1.4'
Cl Cl 0.1484 0.1585 'International Tables Vol C Tables 4.2.6.8 and 6.1.1.4'
Se Se -0.0929 2.2259 'International Tables Vol C Tables 4.2.6.8 and 6.1.1.4'
Pt Pt -1.7033 8.3905 'International Tables Vol C Tables 4.2.6.8 and 6.1.1.4'

loop_
_geom_angle_atom_site_label_1
_geom_angle_atom_site_label_2
_geom_angle_atom_site_label_3
_geom_angle
_geom_angle_publ_flag
Cl2 Pt1 Cl1 89.70(4) yes
Cl2 Pt1 Se1 173.04(3) yes
Cl1 Pt1 Se1 83.49(3) yes
Cl2 Pt1 Se2 93.37(3) yes
Cl1 Pt1 Se2 175.00(3) yes
Se1 Pt1 Se2 93.52(2) yes
C121 Se1 C111 96.79(19) ?
C121 Se1 Pt1 109.38(14) ?
C111 Se1 Pt1 106.35(15) ?
C211 Se2 C221 99.1(2) ?
C211 Se2 Pt1 104.37(14) ?
C221 Se2 Pt1 106.98(14) ?
C112 C111 C116 121.6(4) ?
C112 C111 Se1 115.2(4) ?
C116 C111 Se1 123.2(4) ?
C111 C112 C113 118.8(5) ?
C111 C112 H112 120.6 ?
C113 C112 H112 120.6 ?
C114 C113 C112 120.5(5) ?
C114 C113 H113 119.7 ?
C112 C113 H113 119.7 ?
C113 C114 C115 119.9(5) ?
C113 C114 H114 120.1 ?
C115 C114 H114 120.1 ?
C114 C115 C116 121.2(5) ?
C114 C115 H115 119.4 ?
C116 C115 H115 119.4 ?
C111 C116 C115 118.0(5) ?
C111 C116 H116 121.0 ?
C115 C116 H116 121.0 ?
C122 C121 C126 121.4(4) ?
C122 C121 Se1 122.6(3) ?
C126 C121 Se1 116.0(4) ?
C121 C122 C123 119.4(5) ?
C121 C122 H122 120.3 ?
C123 C122 H122 120.3 ?
C124 C123 C122 120.2(5) ?
C124 C123 H123 119.9 ?
C122 C123 H123 119.9 ?
C123 C124 C125 119.3(5) ?
C123 C124 H124 120.4 ?
C125 C124 H124 120.4 ?
C126 C125 C124 121.5(5) ?
C126 C125 H125 119.2 ?
C124 C125 H125 119.2 ?
C125 C126 C121 118.2(5) ?
C125 C126 H126 120.9 ?
C121 C126 H126 120.9 ?
C212 C211 C216 121.6(4) ?
C212 C211 Se2 121.1(4) ?
C216 C211 Se2 117.3(4) ?
C211 C212 C213 118.4(5) ?
C211 C212 H212 120.8 ?
C213 C212 H212 120.8 ?
C214 C213 C212 120.9(5) ?
C214 C213 H213 119.5 ?
C212 C213 H213 119.5 ?
C215 C214 C213 119.8(5) ?
C215 C214 H214 120.1 ?
C213 C214 H214 120.1 ?
C214 C215 C216 120.3(5) ?
C214 C215 H215 119.8 ?
C216 C215 H215 119.8 ?
C211 C216 C215 118.9(5) ?
C211 C216 H216 120.5 ?
C215 C216 H216 120.5 ?
C222 C221 C226 121.0(5) ?
C222 C221 Se2 123.5(4) ?
C226 C221 Se2 115.5(4) ?
C223 C222 C221 119.6(5) ?
C223 C222 H222 120.2 ?
C221 C222 H222 120.2 ?
C222 C223 C224 119.9(5) ?
C222 C223 H223 120.0 ?
C224 C223 H223 120.0 ?
C225 C224 C223 120.1(5) ?
C225 C224 H224 119.9 ?
C223 C224 H224 119.9 ?
C224 C225 C226 120.7(5) ?
C224 C225 H225 119.6 ?
C226 C225 H225 119.6 ?
C221 C226 C225 118.6(5) ?
C221 C226 H226 120.7 ?
C225 C226 H226 120.7 ?
C1 O1 C4 107.3(5) ?
O1 C1 C2 107.1(6) ?
O1 C1 H1A 110.3 ?
C2 C1 H1A 110.3 ?
O1 C1 H1B 110.3 ?
C2 C1 H1B 110.3 ?
H1A C1 H1B 108.6 ?
C1 C2 C3 103.0(6) ?
C1 C2 H2A 111.2 ?
C3 C2 H2A 111.2 ?
C1 C2 H2B 111.2 ?
C3 C2 H2B 111.2 ?
H2A C2 H2B 109.1 ?
C4 C3 C2 104.7(6) ?
C4 C3 H3A 110.8 ?
C2 C3 H3A 110.8 ?
C4 C3 H3B 110.8 ?
C2 C3 H3B 110.8 ?
H3A C3 H3B 108.9 ?
O1 C4 C3 107.9(5) ?
O1 C4 H4A 110.1 ?
C3 C4 H4A 110.1 ?
O1 C4 H4B 110.1 ?
C3 C4 H4B 110.1 ?
H4A C4 H4B 108.4 ?

loop_
_geom_bond_atom_site_label_1
_geom_bond_atom_site_label_2
_geom_bond_distance
_geom_bond_publ_flag
Pt1 Cl2 2.3096(12) yes
Pt1 Cl1 2.3220(11) yes
Pt1 Se1 2.3920(6) yes
Pt1 Se2 2.3949(6) yes
Se1 C121 1.933(5) n
Se1 C111 1.937(4) n
Se2 C211 1.930(5) n
Se2 C221 1.941(5) n
C111 C112 1.385(7) ?
C111 C116 1.383(7) ?
C112 C113 1.396(8) ?
C112 H112 0.9500 ?
C113 C114 1.371(9) ?
C113 H113 0.9500 ?
C114 C115 1.374(9) ?
C114 H114 0.9500 ?
C115 C116 1.399(7) ?
C115 H115 0.9500 ?
C116 H116 0.9500 ?
C121 C122 1.383(7) ?
C121 C126 1.390(6) ?
C122 C123 1.387(7) ?
C122 H122 0.9500 ?
C123 C124 1.381(7) ?
C123 H123 0.9500 ?
C124 C125 1.392(8) ?
C124 H124 0.9500 ?
C125 C126 1.377(7) ?
C125 H125 0.9500 ?
C126 H126 0.9500 ?
C211 C212 1.384(7) ?
C211 C216 1.387(7) ?
C212 C213 1.386(7) ?
C212 H212 0.9500 ?
C213 C214 1.383(8) ?
C213 H213 0.9500 ?
C214 C215 1.383(8) ?
C214 H214 0.9500 ?
C215 C216 1.386(8) ?
C215 H215 0.9500 ?
C216 H216 0.9500 ?
C221 C222 1.383(7) ?
C221 C226 1.391(7) ?
C222 C223 1.380(8) ?
C222 H222 0.9500 ?
C223 C224 1.394(9) ?
C223 H223 0.9500 ?
C224 C225 1.369(8) ?
C224 H224 0.9500 ?
C225 C226 1.394(7) ?
C225 H225 0.9500 ?
C226 H226 0.9500 ?
O1 C1 1.403(8) ?
O1 C4 1.423(7) ?
C1 C2 1.507(10) ?
C1 H1A 0.9900 ?
C1 H1B 0.9900 ?
C2 C3 1.516(10) ?
C2 H2A 0.9900 ?
C2 H2B 0.9900 ?
C3 C4 1.514(9) ?
C3 H3A 0.9900 ?
C3 H3B 0.9900 ?
C4 H4A 0.9900 ?
C4 H4B 0.9900 ?

loop_
_geom_hbond_atom_site_label_D
_geom_hbond_atom_site_label_H
_geom_hbond_atom_site_label_A
_geom_hbond_site_symmetry_A
_geom_hbond_distance_DH
_geom_hbond_distance_HA
_geom_hbond_distance_DA
_geom_hbond_angle_DHA
C216 H216 O1 1_455 0.95 2.47 3.384(7) 163
C226 H226 Cl1 3_555 0.95 2.77 3.667(5) 158

loop_
_geom_torsion_atom_site_label_1
_geom_torsion_atom_site_label_2
_geom_torsion_atom_site_label_3
_geom_torsion_atom_site_label_4
_geom_torsion
Cl1 Pt1 Se1 C121 170.41(15)
Se2 Pt1 Se1 C121 -13.61(14)
Cl1 Pt1 Se1 C111 66.89(14)
Se2 Pt1 Se1 C111 -117.13(14)
Cl2 Pt1 Se2 C211 -79.73(15)
Se1 Pt1 Se2 C211 99.29(15)
Cl2 Pt1 Se2 C221 24.73(14)
Se1 Pt1 Se2 C221 -156.25(14)
C121 Se1 C111 C112 77.6(4)
Pt1 Se1 C111 C112 -169.9(3)
C121 Se1 C111 C116 -103.2(4)
Pt1 Se1 C111 C116 9.4(4)
C116 C111 C112 C113 -0.4(8)
Se1 C111 C112 C113 178.8(4)
C111 C112 C113 C114 -0.4(8)
C112 C113 C114 C115 0.1(9)
C113 C114 C115 C116 0.9(9)
C112 C111 C116 C115 1.4(8)
Se1 C111 C116 C115 -177.8(4)
C114 C115 C116 C111 -1.6(8)
C111 Se1 C121 C122 41.3(4)
Pt1 Se1 C121 C122 -68.8(4)
C111 Se1 C121 C126 -138.4(4)
Pt1 Se1 C121 C126 111.6(3)
C126 C121 C122 C123 -0.7(7)
Se1 C121 C122 C123 179.7(4)
C121 C122 C123 C124 -0.3(7)
C122 C123 C124 C125 0.5(8)
C123 C124 C125 C126 0.3(8)
C124 C125 C126 C121 -1.2(8)
C122 C121 C126 C125 1.4(7)
Se1 C121 C126 C125 -178.9(4)
C221 Se2 C211 C212 -87.5(4)
Pt1 Se2 C211 C212 22.8(4)
C221 Se2 C211 C216 92.6(4)
Pt1 Se2 C211 C216 -157.1(4)
C216 C211 C212 C213 1.1(8)
Se2 C211 C212 C213 -178.8(4)
C211 C212 C213 C214 -0.3(8)
C212 C213 C214 C215 -0.9(8)
C213 C214 C215 C216 1.3(8)
C212 C211 C216 C215 -0.7(8)
Se2 C211 C216 C215 179.2(4)
C214 C215 C216 C211 -0.5(8)
C211 Se2 C221 C222 16.3(4)
Pt1 Se2 C221 C222 -91.9(4)
C211 Se2 C221 C226 -162.0(4)
Pt1 Se2 C221 C226 89.8(4)
C226 C221 C222 C223 -2.7(8)
Se2 C221 C222 C223 179.1(4)
C221 C222 C223 C224 1.9(8)
C222 C223 C224 C225 -0.3(8)
C223 C224 C225 C226 -0.5(9)
C222 C221 C226 C225 1.8(8)
Se2 C221 C226 C225 -179.8(4)
C224 C225 C226 C221 -0.2(8)
C4 O1 C1 C2 32.2(8)
O1 C1 C2 C3 -29.5(9)
C1 C2 C3 C4 15.7(9)
C1 O1 C4 C3 -21.4(8)
C2 C3 C4 O1 2.4(9)

loop_
_cod_related_entry_id
_cod_related_entry_database
_cod_related_entry_code
1 ChemSpider 30655113
